data_7113897
loop_
_publ_author_name
'Chisholm, Malcolm H.'
'Gallucci, Judith'
'Phomphrai, Khamphee'

_publ_section_title
;
 Lactide polymerization by well-defined calcium coordination complexes:
 comparisons with related magnesium and zinc chemistry
;
_journal_coden_ASTM CHCOFS
_journal_issue 1
_journal_name_full
;
 Chemical Communications (Cambridge, United Kingdom)
;
_journal_page_first 48
_journal_page_last 49
_journal_paper_doi 10.1039/b208679d
_journal_year 2003
_chemical_formula_sum 'C42 H74 Ca N3 O Si2'
_chemical_formula_weight 733.30
_space_group_IT_number 2
_symmetry_cell_setting triclinic
_symmetry_space_group_name_Hall '-P 1'
_symmetry_space_group_name_H-M 'P -1'
_atom_sites_solution_hydrogens geom
_atom_sites_solution_primary heavy
_atom_sites_solution_secondary difmap
_audit_creation_method SHELXL-93
_cell_angle_alpha 70.150(1)
_cell_angle_beta 80.422(1)
_cell_angle_gamma 63.507(1)
_cell_formula_units_Z 2
_cell_length_a 11.9120(1)
_cell_length_b 13.2215(1)
_cell_length_c 16.8877(1)
_cell_measurement_temperature 200(2)
_cell_volume 2238.64(4)
_computing_cell_refinement 'DENZO (Otwinowski & Minor, 1997)'
_computing_data_collection 'COLLECT (Nonius, 1999)'
_computing_data_reduction 'DENZO (Otwinowski & Minor, 1997)'
_computing_structure_refinement 'SHELXL-93 (Sheldrick, 1993)'
_computing_structure_solution 'SHELXS-86 (Sheldrick, 1990)'
_diffrn_ambient_temperature 200(2)
_diffrn_measurement_device 'Nonius Kappa CCD'
_diffrn_measurement_method 'phi and omega scans'
_diffrn_radiation_monochromator graphite
_diffrn_radiation_source 'fine-focus sealed tube'
_diffrn_radiation_type MoK\a
_diffrn_radiation_wavelength 0.71073
_diffrn_reflns_av_R_equivalents 0.028
_diffrn_reflns_av_sigmaI/netI 0.0316
_diffrn_reflns_limit_h_max 15
_diffrn_reflns_limit_h_min -15
_diffrn_reflns_limit_k_max 17
_diffrn_reflns_limit_k_min -17
_diffrn_reflns_limit_l_max 21
_diffrn_reflns_limit_l_min -21
_diffrn_reflns_number 47522
_diffrn_reflns_theta_max 27.49
_diffrn_reflns_theta_min 2.04
_exptl_absorpt_coefficient_mu 0.226
_exptl_crystal_colour colorless
_exptl_crystal_density_diffrn 1.088
_exptl_crystal_description chunk
_exptl_crystal_F_000 806
_exptl_crystal_size_max 0.38
_exptl_crystal_size_mid 0.35
_exptl_crystal_size_min 0.31
_refine_diff_density_max 0.912
_refine_diff_density_min -0.683
_refine_ls_extinction_method none
_refine_ls_goodness_of_fit_all 1.044
_refine_ls_goodness_of_fit_obs 1.095
_refine_ls_matrix_type full
_refine_ls_number_parameters 456
_refine_ls_number_reflns 10257
_refine_ls_number_restraints 0
_refine_ls_restrained_S_all 1.044
_refine_ls_restrained_S_obs 1.095
_refine_ls_R_factor_all 0.0633
_refine_ls_R_factor_obs 0.0479
_refine_ls_shift/esd_max -0.034
_refine_ls_shift/esd_mean 0.001
_refine_ls_structure_factor_coef Fsqd
_refine_ls_weighting_details 'w=1/[\s^2^(Fo^2^)+(0.0660P)^2^+0.9247P] where P=(Fo^2^+2Fc^2^)/3'
_refine_ls_weighting_scheme calc
_refine_ls_wR_factor_all 0.1362
_refine_ls_wR_factor_obs 0.1261
_reflns_number_observed 8070
_reflns_number_total 10257
_reflns_observed_criterion >2sigma(I)
_cod_duplicate_entry 7103623
_cod_data_source_file b208679d.txt
_cod_data_source_block Chisholm1052
_cod_depositor_comments
;
The following automatic conversions were performed:

'_refine_ls_weighting_scheme' value 'calc
w=1/[\s^2^(Fo^2^)+(0.0660P)^2^+0.9247P] where P=(Fo^2^+2Fc^2^)/3' was
changed to 'calc'. New tag '_refine_ls_weighting_details' was
created. The value of the new tag was set to
'w=1/[\s^2^(Fo^2^)+(0.0660P)^2^+0.9247P] where P=(Fo^2^+2Fc^2^)/3'.

Automatic conversion script
Id: cif_fix_values 3143 2015-03-26 13:38:13Z robertas 
;
_cod_original_cell_volume 2238.64(3)
_cod_original_sg_symbol_H-M P-1
_cod_database_code 7113897

loop_
_symmetry_equiv_pos_as_xyz
'x, y, z'
'-x, -y, -z'

loop_
_atom_site_aniso_label
_atom_site_aniso_U_11
_atom_site_aniso_U_22
_atom_site_aniso_U_33
_atom_site_aniso_U_23
_atom_site_aniso_U_13
_atom_site_aniso_U_12
Ca 0.0298(2) 0.0335(2) 0.0319(2) -0.01625(14) 0.00306(13) -0.01617(14)
Si1 0.0405(3) 0.0293(2) 0.0451(3) -0.0124(2) 0.0007(2) -0.0179(2)
Si2 0.0784(4) 0.0640(4) 0.0390(3) -0.0167(3) -0.0026(3) -0.0488(4)
O 0.0469(8) 0.0522(8) 0.0353(7) -0.0106(6) 0.0005(6) -0.0212(7)
N1 0.0264(7) 0.0282(7) 0.0309(7) -0.0118(6) 0.0005(5) -0.0103(6)
N2 0.0288(7) 0.0287(7) 0.0279(7) -0.0072(5) -0.0003(5) -0.0145(6)
N3 0.0418(8) 0.0346(8) 0.0359(8) -0.0146(6) 0.0024(6) -0.0213(7)
C1 0.0331(8) 0.0297(8) 0.0300(8) -0.0115(7) 0.0033(7) -0.0157(7)
C2 0.0340(9) 0.0320(8) 0.0260(8) -0.0068(7) -0.0020(6) -0.0139(7)
C3 0.0311(8) 0.0244(7) 0.0317(8) -0.0067(6) -0.0041(6) -0.0126(7)
C4 0.0391(10) 0.0579(12) 0.0331(9) -0.0186(9) 0.0063(8) -0.0186(9)
C5 0.0338(9) 0.0502(11) 0.0355(9) -0.0125(8) -0.0062(7) -0.0167(8)
C6 0.0283(8) 0.0331(9) 0.0286(8) -0.0124(7) 0.0010(6) -0.0068(7)
C7 0.0395(10) 0.0346(9) 0.0432(10) -0.0145(8) 0.0069(8) -0.0087(8)
C8 0.0455(12) 0.0368(10) 0.0522(12) -0.0102(9) 0.0029(9) 0.0004(9)
C9 0.0335(10) 0.0596(14) 0.0491(12) -0.0147(10) -0.0059(9) 0.0016(10)
C10 0.0311(10) 0.0592(13) 0.0523(12) -0.0195(10) -0.0057(9) -0.0110(9)
C11 0.0307(9) 0.0443(10) 0.0356(9) -0.0157(8) -0.0022(7) -0.0120(8)
C12 0.0470(12) 0.0304(10) 0.096(2) -0.0205(11) 0.0120(12) -0.0117(9)
C13 0.097(2) 0.0490(14) 0.105(2) -0.0216(15) 0.038(2) -0.0360(15)
C14 0.089(2) 0.066(2) 0.111(2) -0.026(2) -0.018(2) -0.040(2)
C15 0.0332(9) 0.0451(11) 0.0598(12) -0.0178(9) -0.0057(9) -0.0177(8)
C16 0.076(2) 0.065(2) 0.065(2) -0.0096(12) -0.0031(13) -0.0382(14)
C17 0.0558(14) 0.072(2) 0.086(2) -0.0408(14) -0.0079(13) -0.0261(13)
C18 0.0299(8) 0.0361(9) 0.0289(8) -0.0102(7) -0.0018(6) -0.0186(7)
C19 0.0309(8) 0.0379(9) 0.0356(9) -0.0122(7) -0.0021(7) -0.0169(7)
C20 0.0332(9) 0.0499(11) 0.0415(10) -0.0209(9) 0.0031(8) -0.0177(8)
C21 0.0419(11) 0.0606(13) 0.0405(10) -0.0141(9) 0.0095(8) -0.0303(10)
C22 0.0458(11) 0.0468(11) 0.0411(10) -0.0065(8) 0.0042(8) -0.0287(9)
C23 0.0362(9) 0.0368(9) 0.0353(9) -0.0093(7) -0.0009(7) -0.0204(8)
C24 0.0354(10) 0.0352(9) 0.0522(11) -0.0143(8) 0.0042(8) -0.0131(8)
C25 0.0628(15) 0.0489(13) 0.085(2) -0.0271(12) -0.0034(13) -0.0261(11)
C26 0.0480(12) 0.0446(12) 0.0655(14) -0.0066(11) -0.0094(11) -0.0096(10)
C27 0.0420(10) 0.0320(9) 0.0479(11) -0.0075(8) 0.0020(8) -0.0197(8)
C28 0.0674(15) 0.0437(12) 0.0654(14) -0.0243(11) 0.0003(11) -0.0232(11)
C29 0.068(2) 0.0392(11) 0.068(2) -0.0011(11) 0.0056(12) -0.0201(11)
C30 0.0631(15) 0.0509(13) 0.0631(15) -0.0119(11) -0.0076(12) -0.0167(11)
C31 0.100(2) 0.074(2) 0.060(2) 0.0083(14) -0.012(2) -0.027(2)
C32A 0.068(3) 0.087(4) 0.045(3) -0.002(3) 0.005(2) -0.043(3)
C32B 0.065(4) 0.084(5) 0.036(3) -0.014(3) 0.004(2) -0.032(4)
C33 0.0534(13) 0.0682(15) 0.0415(11) -0.0195(10) 0.0074(9) -0.0258(11)
C34 0.0584(13) 0.0483(11) 0.0435(11) -0.0074(9) -0.0063(9) -0.0306(10)
C35 0.0604(14) 0.0376(11) 0.087(2) -0.0261(12) 0.0023(12) -0.0158(10)
C36 0.0592(13) 0.0485(12) 0.0564(13) -0.0064(10) 0.0003(10) -0.0343(11)
C37 0.105(2) 0.093(2) 0.060(2) 0.0124(14) -0.034(2) -0.065(2)
C38 0.131(3) 0.102(2) 0.069(2) -0.015(2) -0.023(2) -0.088(2)
C39 0.132(3) 0.115(3) 0.059(2) -0.055(2) 0.029(2) -0.071(2)

loop_
_atom_site_label
_atom_site_type_symbol
_atom_site_fract_x
_atom_site_fract_y
_atom_site_fract_z
_atom_site_U_iso_or_equiv
_atom_site_thermal_displace_type
_atom_site_occupancy
_atom_site_calc_flag
_atom_site_refinement_flags
_atom_site_disorder_group
Ca Ca 0.26182(3) -0.16945(3) 0.27374(2) 0.02928(10) Uani 1 d . .
Si1 Si 0.23895(5) 0.10911(4) 0.21172(3) 0.03689(13) Uani 1 d . .
Si2 Si 0.31878(7) -0.01568(6) 0.38835(4) 0.0526(2) Uani 1 d . .
O O 0.24253(13) -0.29106(13) 0.40985(8) 0.0455(3) Uani 1 d . .
N1 N 0.38798(12) -0.27563(12) 0.18063(8) 0.0283(3) Uani 1 d . .
N2 N 0.10621(12) -0.19548(12) 0.22234(8) 0.0279(3) Uani 1 d . .
N3 N 0.28222(14) -0.01500(13) 0.29566(9) 0.0347(3) Uani 1 d . .
C1 C 0.3415(2) -0.24174(14) 0.10491(10) 0.0297(3) Uani 1 d . .
C2 C 0.2125(2) -0.18695(15) 0.08669(10) 0.0310(3) Uani 1 d . .
H2 H 0.1943(2) -0.15075(15) 0.02843(10) 0.037 Uiso 1 calc R .
C3 C 0.1056(2) -0.17660(14) 0.14004(10) 0.0287(3) Uani 1 d . .
C4 C 0.4286(2) -0.2607(2) 0.02928(12) 0.0436(5) Uani 1 d . .
H4A H 0.4353(11) -0.1866(4) -0.0034(5) 0.065 Uiso 1 calc R .
H4B H 0.3947(7) -0.2855(13) -0.0061(5) 0.065 Uiso 1 calc R .
H4C H 0.5118(4) -0.3223(9) 0.04872(12) 0.065 Uiso 1 calc R .
C5 C -0.0135(2) -0.1420(2) 0.09667(12) 0.0396(4) Uani 1 d . .
H5A H 0.0078(2) -0.1738(11) 0.0489(5) 0.059 Uiso 1 calc R .
H5B H -0.0576(7) -0.0554(2) 0.0764(8) 0.059 Uiso 1 calc R .
H5C H -0.0677(6) -0.1743(11) 0.1367(3) 0.059 Uiso 1 calc R .
C6 C 0.5185(2) -0.35322(15) 0.19484(10) 0.0317(4) Uani 1 d . .
C7 C 0.5557(2) -0.4769(2) 0.21935(12) 0.0420(4) Uani 1 d . .
C8 C 0.6823(2) -0.5517(2) 0.23662(14) 0.0531(6) Uani 1 d . .
H8 H 0.7086(2) -0.6350(2) 0.25283(14) 0.064 Uiso 1 calc R .
C9 C 0.7692(2) -0.5082(2) 0.23080(14) 0.0554(6) Uani 1 d . .
H9 H 0.8547(2) -0.5609(2) 0.24248(14) 0.067 Uiso 1 calc R .
C10 C 0.7322(2) -0.3883(2) 0.20806(13) 0.0492(5) Uani 1 d . .
H10 H 0.7930(2) -0.3589(2) 0.20497(13) 0.059 Uiso 1 calc R .
C11 C 0.6078(2) -0.3081(2) 0.18930(11) 0.0371(4) Uani 1 d . .
C12 C 0.4629(2) -0.5292(2) 0.2251(2) 0.0608(6) Uani 1 d . .
H12 H 0.3765(2) -0.4659(2) 0.2271(2) 0.073 Uiso 1 calc R .
C13 C 0.4798(3) -0.6331(2) 0.3051(2) 0.0874(10) Uani 1 d . .
H13A H 0.4759(23) -0.6083(7) 0.3543(2) 0.131 Uiso 1 calc R .
H13B H 0.5614(10) -0.6989(8) 0.3026(7) 0.131 Uiso 1 calc R .
H13C H 0.4129(14) -0.6588(14) 0.3095(8) 0.131 Uiso 1 calc R .
C14 C 0.4727(3) -0.5684(3) 0.1483(2) 0.0841(9) Uani 1 d . .
H14A H 0.4098(15) -0.5990(19) 0.1532(7) 0.126 Uiso 1 calc R .
H14B H 0.5567(8) -0.6307(15) 0.1451(9) 0.126 Uiso 1 calc R .
H14C H 0.4579(22) -0.5006(5) 0.0974(3) 0.126 Uiso 1 calc R .
C15 C 0.5761(2) -0.1772(2) 0.16294(14) 0.0444(5) Uani 1 d . .
H15 H 0.4830(2) -0.1322(2) 0.15726(14) 0.053 Uiso 1 calc R .
C16 C 0.6380(3) -0.1391(2) 0.0773(2) 0.0682(7) Uani 1 d . .
H16A H 0.6146(15) -0.0538(4) 0.0609(6) 0.102 Uiso 1 calc R .
H16B H 0.6094(15) -0.1570(16) 0.0347(3) 0.102 Uiso 1 calc R .
H16C H 0.7294(3) -0.1823(13) 0.0818(4) 0.102 Uiso 1 calc R .
C17 C 0.6173(2) -0.1458(2) 0.2285(2) 0.0659(7) Uani 1 d . .
H17A H 0.5925(16) -0.0602(3) 0.2110(6) 0.099 Uiso 1 calc R .
H17B H 0.7086(3) -0.1878(14) 0.2339(9) 0.099 Uiso 1 calc R .
H17C H 0.5772(14) -0.1694(16) 0.2829(3) 0.099 Uiso 1 calc R .
C18 C 0.0011(2) -0.20432(15) 0.27484(10) 0.0296(3) Uani 1 d . .
C19 C -0.1011(2) -0.1034(2) 0.28827(11) 0.0333(4) Uani 1 d . .
C20 C -0.1920(2) -0.1180(2) 0.34893(12) 0.0399(4) Uani 1 d . .
H20 H -0.2600(2) -0.0500(2) 0.35909(12) 0.048 Uiso 1 calc R .
C21 C -0.1854(2) -0.2288(2) 0.39445(13) 0.0459(5) Uani 1 d . .
H21 H -0.2478(2) -0.2372(2) 0.43592(13) 0.055 Uiso 1 calc R .
C22 C -0.0872(2) -0.3275(2) 0.37914(12) 0.0435(4) Uani 1 d . .
H22 H -0.0842(2) -0.4037(2) 0.40946(12) 0.052 Uiso 1 calc R .
C23 C 0.0078(2) -0.3186(2) 0.32048(11) 0.0345(4) Uani 1 d . .
C24 C -0.1153(2) 0.0217(2) 0.23907(13) 0.0419(4) Uani 1 d . .
H24 H -0.0464(2) 0.0153(2) 0.19560(13) 0.050 Uiso 1 calc R .
C25 C -0.1015(2) 0.0838(2) 0.2952(2) 0.0623(6) Uani 1 d . .
H25A H -0.0189(7) 0.0382(9) 0.3213(9) 0.093 Uiso 1 calc R .
H25B H -0.1671(11) 0.0900(15) 0.3393(7) 0.093 Uiso 1 calc R .
H25C H -0.1097(17) 0.1633(6) 0.2614(3) 0.093 Uiso 1 calc R .
C26 C -0.2401(2) 0.0959(2) 0.1929(2) 0.0583(6) Uani 1 d . .
H26A H -0.2493(8) 0.0532(7) 0.1587(9) 0.087 Uiso 1 calc R .
H26B H -0.2415(7) 0.1720(7) 0.1564(9) 0.087 Uiso 1 calc R .
H26C H -0.3095(2) 0.1098(13) 0.2341(2) 0.087 Uiso 1 calc R .
C27 C 0.1165(2) -0.4286(2) 0.30627(12) 0.0406(4) Uani 1 d . .
H27 H 0.1941(2) -0.4148(2) 0.29874(12) 0.049 Uiso 1 calc R .
C28 C 0.1016(2) -0.4503(2) 0.2261(2) 0.0568(6) Uani 1 d . .
H28A H 0.1753(8) -0.5197(9) 0.2177(6) 0.085 Uiso 1 calc R .
H28B H 0.0936(16) -0.3807(6) 0.1777(2) 0.085 Uiso 1 calc R .
H28C H 0.0262(9) -0.4644(15) 0.2313(5) 0.085 Uiso 1 calc R .
C29 C 0.1385(2) -0.5415(2) 0.3804(2) 0.0644(7) Uani 1 d . .
H29A H 0.2176(9) -0.6058(5) 0.3712(6) 0.097 Uiso 1 calc R .
H29B H 0.0693(9) -0.5641(10) 0.3846(8) 0.097 Uiso 1 calc R .
H29C H 0.1427(18) -0.5268(5) 0.4327(2) 0.097 Uiso 1 calc R .
C30 C 0.3279(2) -0.4109(2) 0.4516(2) 0.0625(6) Uani 1 d . .
H30A H 0.4147(2) -0.4178(2) 0.4473(2) 0.075 Uiso 1 calc R .
H30B H 0.3255(2) -0.4667(2) 0.4257(2) 0.075 Uiso 1 calc R .
C31 C 0.2855(3) -0.4379(3) 0.5417(2) 0.0886(10) Uani 1 d . .
H31A H 0.3026(3) -0.5227(3) 0.5663(2) 0.106 Uiso 0.568(14) calc PR 1
H31B H 0.3269(3) -0.4168(3) 0.5758(2) 0.106 Uiso 0.568(14) calc PR 1
H31C H 0.3558(3) -0.4660(3) 0.5792(2) 0.106 Uiso 0.432(14) calc PR 2
H31D H 0.2547(3) -0.5003(3) 0.5556(2) 0.106 Uiso 0.432(14) calc PR 2
C32A C 0.1543(5) -0.3646(7) 0.5363(4) 0.068(2) Uani 0.568(14) d P 1
H32A H 0.1207(5) -0.3477(7) 0.5903(4) 0.082 Uiso 0.568(14) calc PR 1
H32B H 0.1094(5) -0.4043(7) 0.5231(4) 0.082 Uiso 0.568(14) calc PR 1
C32B C 0.1764(8) -0.3191(9) 0.5532(4) 0.063(3) Uani 0.432(14) d P 2
H32C H 0.1069(8) -0.3337(9) 0.5887(4) 0.075 Uiso 0.432(14) calc PR 2
H32D H 0.2073(8) -0.2787(9) 0.5782(4) 0.075 Uiso 0.432(14) calc PR 2
C33 C 0.1377(2) -0.2512(2) 0.46663(13) 0.0545(5) Uani 1 d . .
H33A H 0.0565(2) -0.2156(2) 0.43839(13) 0.065 Uiso 0.568(14) calc PR 1
H33B H 0.1427(2) -0.1926(2) 0.48844(13) 0.065 Uiso 0.568(14) calc PR 1
H33C H 0.0663(2) -0.2622(2) 0.45419(13) 0.065 Uiso 0.432(14) calc PR 2
H33D H 0.1102(2) -0.1658(2) 0.45859(13) 0.065 Uiso 0.432(14) calc PR 2
C34 C 0.1772(2) 0.0836(2) 0.12783(13) 0.0479(5) Uani 1 d . .
H34A H 0.1095(2) 0.0586(2) 0.15171(13) 0.072 Uiso 1 calc R .
H34B H 0.2451(2) 0.0217(2) 0.10688(13) 0.072 Uiso 1 calc R .
H34C H 0.1449(2) 0.1572(2) 0.08128(13) 0.072 Uiso 1 calc R .
C35 C 0.1134(2) 0.2446(2) 0.2367(2) 0.0618(6) Uani 1 d . .
H35A H 0.0428(2) 0.2271(2) 0.2656(2) 0.093 Uiso 1 calc R .
H35B H 0.0845(2) 0.3096(2) 0.1843(2) 0.093 Uiso 1 calc R .
H35C H 0.1475(2) 0.2678(2) 0.2731(2) 0.093 Uiso 1 calc R .
C36 C 0.3667(2) 0.1560(2) 0.15701(15) 0.0530(5) Uani 1 d . .
H36A H 0.4363(2) 0.0894(2) 0.14183(15) 0.079 Uiso 1 calc R .
H36B H 0.3966(2) 0.1806(2) 0.19475(15) 0.079 Uiso 1 calc R .
H36C H 0.3336(2) 0.2224(2) 0.10593(15) 0.079 Uiso 1 calc R .
C37 C 0.4207(3) -0.1697(3) 0.4530(2) 0.0821(9) Uani 1 d . .
H37A H 0.3793(3) -0.2220(3) 0.4607(2) 0.123 Uiso 1 calc R .
H37B H 0.4342(3) -0.1680(3) 0.5082(2) 0.123 Uiso 1 calc R .
H37C H 0.5017(3) -0.1993(3) 0.4240(2) 0.123 Uiso 1 calc R .
C38 C 0.4097(3) 0.0740(3) 0.3791(2) 0.0858(10) Uani 1 d . .
H38A H 0.3621(3) 0.1562(3) 0.3458(2) 0.129 Uiso 1 calc R .
H38B H 0.4909(3) 0.0405(3) 0.3512(2) 0.129 Uiso 1 calc R .
H38C H 0.4234(3) 0.0718(3) 0.4354(2) 0.129 Uiso 1 calc R .
C39 C 0.1742(4) 0.0443(3) 0.4542(2) 0.0907(10) Uani 1 d . .
H39A H 0.1188(4) 0.1248(3) 0.4222(2) 0.136 Uiso 1 calc R .
H39B H 0.1990(4) 0.0461(3) 0.5060(2) 0.136 Uiso 1 calc R .
H39C H 0.1298(4) -0.0068(3) 0.4684(2) 0.136 Uiso 1 calc R .
C40A C 0.2210(8) 0.5815(7) -0.0184(5) 0.085(2) Uiso 0.485(9) d P 1
H40A H 0.3128(8) 0.5399(7) -0.0171(5) 0.127 Uiso 0.485(9) calc PR 1
H40B H 0.1912(8) 0.6222(7) 0.0249(5) 0.127 Uiso 0.485(9) calc PR 1
H40C H 0.1952(8) 0.6397(7) -0.0739(5) 0.127 Uiso 0.485(9) calc PR 1
C40B C 0.1478(9) 0.6171(7) -0.0318(5) 0.092(2) Uiso 0.515(9) d P 2
H40D H 0.2207(9) 0.6237(7) -0.0183(5) 0.138 Uiso 0.515(9) calc PR 2
H40E H 0.0726(9) 0.6640(7) -0.0045(5) 0.138 Uiso 0.515(9) calc PR 2
H40F H 0.1370(9) 0.6468(7) -0.0929(5) 0.138 Uiso 0.515(9) calc PR 2
C41 C 0.1671(4) 0.4957(4) -0.0020(3) 0.1053(11) Uiso 1 d . .
H41A H 0.1966(4) 0.4361(4) 0.0534(3) 0.126 Uiso 0.485(9) calc PR 1
H41B H 0.2005(4) 0.4536(4) -0.0451(3) 0.126 Uiso 0.485(9) calc PR 1
H41C H 0.1809(4) 0.4665(4) 0.0594(3) 0.126 Uiso 0.515(9) calc PR 2
H41D H 0.2450(4) 0.4494(4) -0.0287(3) 0.126 Uiso 0.515(9) calc PR 2
C42A C 0.0265(8) 0.5460(8) -0.0018(5) 0.096(3) Uiso 0.485(9) d P 1
H42A H -0.0045(8) 0.6140(8) -0.0533(5) 0.115 Uiso 0.485(9) calc PR 1
H42B H -0.0072(8) 0.5762(8) 0.0473(5) 0.115 Uiso 0.485(9) calc PR 1
C42B C 0.0646(5) 0.4707(5) -0.0175(3) 0.066(2) Uiso 0.515(9) d P 2
H42C H 0.0911(5) 0.3840(5) 0.0049(3) 0.080 Uiso 0.515(9) calc PR 2
H42D H 0.0576(5) 0.4926(5) -0.0793(3) 0.080 Uiso 0.515(9) calc PR 2

loop_
_atom_type_symbol
_atom_type_description
_atom_type_scat_dispersion_real
_atom_type_scat_dispersion_imag
_atom_type_scat_source
C C 0.0033 0.0016 'International Tables Vol C Tables 4.2.6.8 and 6.1.1.4'
H H 0.0000 0.0000 'International Tables Vol C Tables 4.2.6.8 and 6.1.1.4'
N N 0.0061 0.0033 'International Tables Vol C Tables 4.2.6.8 and 6.1.1.4'
O O 0.0106 0.0060 'International Tables Vol C Tables 4.2.6.8 and 6.1.1.4'
Ca Ca 0.2262 0.3064 'International Tables Vol C Tables 4.2.6.8 and 6.1.1.4'
Si Si 0.0817 0.0704 'International Tables Vol C Tables 4.2.6.8 and 6.1.1.4'

loop_
_geom_angle_atom_site_label_1
_geom_angle_atom_site_label_2
_geom_angle_atom_site_label_3
_geom_angle
_geom_angle_site_symmetry_1
_geom_angle_site_symmetry_3
N3 Ca N1 124.79(5) . .
N3 Ca O 104.88(5) . .
N1 Ca O 113.79(5) . .
N3 Ca N2 136.78(5) . .
N1 Ca N2 81.14(5) . .
O Ca N2 91.25(5) . .
N3 Ca C1 124.58(5) . .
N1 Ca C1 22.02(4) . .
O Ca C1 127.25(5) . .
N2 Ca C1 66.12(4) . .
N3 Ca C3 132.09(5) . .
N1 Ca C3 66.23(4) . .
O Ca C3 111.19(5) . .
N2 Ca C3 21.57(4) . .
C1 Ca C3 47.57(4) . .
N3 Si1 C36 116.46(9) . .
N3 Si1 C35 113.98(10) . .
C36 Si1 C35 104.55(11) . .
N3 Si1 C34 108.99(8) . .
C36 Si1 C34 104.53(10) . .
C35 Si1 C34 107.62(11) . .
N3 Si2 C37 111.53(11) . .
N3 Si2 C38 114.89(11) . .
C37 Si2 C38 104.65(14) . .
N3 Si2 C39 111.95(12) . .
C37 Si2 C39 107.4(2) . .
C38 Si2 C39 105.9(2) . .
C30 O C33 108.9(2) . .
C30 O Ca 128.27(13) . .
C33 O Ca 122.81(12) . .
C1 N1 C6 119.30(13) . .
C1 N1 Ca 116.44(10) . .
C6 N1 Ca 122.70(10) . .
C3 N2 C18 120.76(14) . .
C3 N2 Ca 117.38(10) . .
C18 N2 Ca 120.36(10) . .
Si2 N3 Si1 121.51(9) . .
Si2 N3 Ca 124.92(8) . .
Si1 N3 Ca 113.17(7) . .
N1 C1 C2 124.99(15) . .
N1 C1 C4 120.5(2) . .
C2 C1 C4 114.48(15) . .
N1 C1 Ca 41.54(8) . .
C2 C1 Ca 87.02(10) . .
C4 C1 Ca 152.40(12) . .
C1 C2 C3 131.22(15) . .
C1 C2 H2 114.39(9) . .
C3 C2 H2 114.39(9) . .
N2 C3 C2 123.94(15) . .
N2 C3 C5 120.90(15) . .
C2 C3 C5 115.16(15) . .
N2 C3 Ca 41.05(8) . .
C2 C3 Ca 85.88(10) . .
C5 C3 Ca 153.90(12) . .
C1 C4 H4A 109.47(10) . .
C1 C4 H4B 109.47(10) . .
H4A C4 H4B 109.5 . .
C1 C4 H4C 109.47(10) . .
H4A C4 H4C 109.5 . .
H4B C4 H4C 109.5 . .
C3 C5 H5A 109.47(10) . .
C3 C5 H5B 109.47(10) . .
H5A C5 H5B 109.5 . .
C3 C5 H5C 109.47(10) . .
H5A C5 H5C 109.5 . .
H5B C5 H5C 109.5 . .
C11 C6 C7 120.1(2) . .
C11 C6 N1 121.1(2) . .
C7 C6 N1 118.7(2) . .
C8 C7 C6 118.2(2) . .
C8 C7 C12 120.0(2) . .
C6 C7 C12 121.8(2) . .
C9 C8 C7 121.8(2) . .
C9 C8 H8 119.09(12) . .
C7 C8 H8 119.09(13) . .
C8 C9 C10 119.6(2) . .
C8 C9 H9 120.19(12) . .
C10 C9 H9 120.19(13) . .
C9 C10 C11 121.9(2) . .
C9 C10 H10 119.07(13) . .
C11 C10 H10 119.07(13) . .
C10 C11 C6 118.4(2) . .
C10 C11 C15 118.2(2) . .
C6 C11 C15 123.4(2) . .
C7 C12 C14 111.6(2) . .
C7 C12 C13 112.0(2) . .
C14 C12 C13 109.6(2) . .
C7 C12 H12 107.83(10) . .
C14 C12 H12 107.8(2) . .
C13 C12 H12 107.83(14) . .
C12 C13 H13A 109.5(2) . .
C12 C13 H13B 109.47(14) . .
H13A C13 H13B 109.5 . .
C12 C13 H13C 109.5(2) . .
H13A C13 H13C 109.5 . .
H13B C13 H13C 109.5 . .
C12 C14 H14A 109.5(2) . .
C12 C14 H14B 109.5(2) . .
H14A C14 H14B 109.5 . .
C12 C14 H14C 109.47(15) . .
H14A C14 H14C 109.5 . .
H14B C14 H14C 109.5 . .
C11 C15 C17 111.2(2) . .
C11 C15 C16 110.9(2) . .
C17 C15 C16 109.5(2) . .
C11 C15 H15 108.40(10) . .
C17 C15 H15 108.40(12) . .
C16 C15 H15 108.40(13) . .
C15 C16 H16A 109.47(13) . .
C15 C16 H16B 109.47(13) . .
H16A C16 H16B 109.5 . .
C15 C16 H16C 109.47(13) . .
H16A C16 H16C 109.5 . .
H16B C16 H16C 109.5 . .
C15 C17 H17A 109.47(13) . .
C15 C17 H17B 109.47(12) . .
H17A C17 H17B 109.5 . .
C15 C17 H17C 109.47(14) . .
H17A C17 H17C 109.5 . .
H17B C17 H17C 109.5 . .
C19 C18 C23 119.8(2) . .
C19 C18 N2 121.46(15) . .
C23 C18 N2 118.39(15) . .
C20 C19 C18 119.1(2) . .
C20 C19 C24 118.7(2) . .
C18 C19 C24 122.1(2) . .
C21 C20 C19 121.4(2) . .
C21 C20 H20 119.28(11) . .
C19 C20 H20 119.28(11) . .
C20 C21 C22 119.2(2) . .
C20 C21 H21 120.38(11) . .
C22 C21 H21 120.38(11) . .
C21 C22 C23 121.9(2) . .
C21 C22 H22 119.05(11) . .
C23 C22 H22 119.05(11) . .
C22 C23 C18 118.4(2) . .
C22 C23 C27 120.9(2) . .
C18 C23 C27 120.7(2) . .
C25 C24 C19 111.7(2) . .
C25 C24 C26 110.4(2) . .
C19 C24 C26 111.7(2) . .
C25 C24 H24 107.62(13) . .
C19 C24 H24 107.62(10) . .
C26 C24 H24 107.62(12) . .
C24 C25 H25A 109.47(12) . .
C24 C25 H25B 109.47(12) . .
H25A C25 H25B 109.5 . .
C24 C25 H25C 109.47(13) . .
H25A C25 H25C 109.5 . .
H25B C25 H25C 109.5 . .
C24 C26 H26A 109.47(12) . .
C24 C26 H26B 109.47(12) . .
H26A C26 H26B 109.5 . .
C24 C26 H26C 109.47(12) . .
H26A C26 H26C 109.5 . .
H26B C26 H26C 109.5 . .
C23 C27 C28 112.0(2) . .
C23 C27 C29 113.8(2) . .
C28 C27 C29 108.9(2) . .
C23 C27 H27 107.26(10) . .
C28 C27 H27 107.26(12) . .
C29 C27 H27 107.26(13) . .
C27 C28 H28A 109.47(11) . .
C27 C28 H28B 109.47(11) . .
H28A C28 H28B 109.5 . .
C27 C28 H28C 109.47(12) . .
H28A C28 H28C 109.5 . .
H28B C28 H28C 109.5 . .
C27 C29 H29A 109.47(12) . .
C27 C29 H29B 109.47(13) . .
H29A C29 H29B 109.5 . .
C27 C29 H29C 109.47(13) . .
H29A C29 H29C 109.5 . .
H29B C29 H29C 109.5 . .
O C30 C31 106.6(2) . .
O C30 H30A 110.41(13) . .
C31 C30 H30A 110.4(2) . .
O C30 H30B 110.41(12) . .
C31 C30 H30B 110.4(2) . .
H30A C30 H30B 108.6 . .
C32A C31 C30 102.4(3) . .
C30 C31 C32B 106.9(3) . .
C32A C31 H31A 111.3(4) . .
C30 C31 H31A 111.3(2) . .
C32A C31 H31B 111.3(5) . .
C30 C31 H31B 111.3(2) . .
H31A C31 H31B 109.2 . .
C30 C31 H31C 110.3(2) . .
C32B C31 H31C 110.3(4) . .
C30 C31 H31D 110.3(2) . .
C32B C31 H31D 110.3(5) . .
H31C C31 H31D 108.6 . .
C31 C32A C33 106.5(4) . .
C31 C32A H32A 110.4(4) . .
C33 C32A H32A 110.4(4) . .
C31 C32A H32B 110.4(5) . .
C33 C32A H32B 110.4(4) . .
H32A C32A H32B 108.6 . .
C33 C32B C31 101.6(5) . .
C33 C32B H32C 111.4(4) . .
C31 C32B H32C 111.4(4) . .
C33 C32B H32D 111.5(6) . .
C31 C32B H32D 111.5(5) . .
H32C C32B H32D 109.3 . .
O C33 C32B 109.3(3) . .
O C33 C32A 102.7(3) . .
O C33 H33A 111.23(11) . .
C32A C33 H33A 111.2(3) . .
O C33 H33B 111.23(12) . .
C32A C33 H33B 111.2(4) . .
H33A C33 H33B 109.1 . .
O C33 H33C 109.81(11) . .
C32B C33 H33C 109.8(5) . .
O C33 H33D 109.81(11) . .
C32B C33 H33D 109.8(5) . .
H33C C33 H33D 108.3 . .
Si1 C34 H34A 109.47(7) . .
Si1 C34 H34B 109.47(7) . .
H34A C34 H34B 109.5 . .
Si1 C34 H34C 109.47(7) . .
H34A C34 H34C 109.5 . .
H34B C34 H34C 109.5 . .
Si1 C35 H35A 109.47(8) . .
Si1 C35 H35B 109.47(9) . .
H35A C35 H35B 109.5 . .
Si1 C35 H35C 109.47(9) . .
H35A C35 H35C 109.5 . .
H35B C35 H35C 109.5 . .
Si1 C36 H36A 109.47(7) . .
Si1 C36 H36B 109.47(8) . .
H36A C36 H36B 109.5 . .
Si1 C36 H36C 109.47(7) . .
H36A C36 H36C 109.5 . .
H36B C36 H36C 109.5 . .
Si2 C37 H37A 109.47(9) . .
Si2 C37 H37B 109.47(10) . .
H37A C37 H37B 109.5 . .
Si2 C37 H37C 109.47(11) . .
H37A C37 H37C 109.5 . .
H37B C37 H37C 109.5 . .
Si2 C38 H38A 109.47(11) . .
Si2 C38 H38B 109.47(12) . .
H38A C38 H38B 109.5 . .
Si2 C38 H38C 109.47(9) . .
H38A C38 H38C 109.5 . .
H38B C38 H38C 109.5 . .
Si2 C39 H39A 109.47(11) . .
Si2 C39 H39B 109.47(10) . .
H39A C39 H39B 109.5 . .
Si2 C39 H39C 109.47(10) . .
H39A C39 H39C 109.5 . .
H39B C39 H39C 109.5 . .
C41 C40A H40A 109.5(4) . .
C41 C40A H40B 109.5(3) . .
H40A C40A H40B 109.5 . .
C41 C40A H40C 109.5(4) . .
H40A C40A H40C 109.5 . .
H40B C40A H40C 109.5 . .
C41 C40B H40D 109.5(4) . .
C41 C40B H40E 109.5(4) . .
H40D C40B H40E 109.5 . .
C41 C40B H40F 109.5(3) . .
H40D C40B H40F 109.5 . .
H40E C40B H40F 109.5 . .
C40B C41 C42B 116.1(5) . .
C40A C41 C42A 115.9(5) . .
C40A C41 H41A 108.3(4) . .
C42A C41 H41A 108.3(3) . .
C40A C41 H41B 108.3(3) . .
C42A C41 H41B 108.3(4) . .
H41A C41 H41B 107.4 . .
C40B C41 H41C 108.3(4) . .
C42B C41 H41C 108.3(3) . .
C40B C41 H41D 108.3(4) . .
C42B C41 H41D 108.3(3) . .
H41C C41 H41D 107.4 . .
C41 C42A C42A 114.0(8) . 2_565
C41 C42A H42A 108.8(3) . .
C42A C42A H42A 108.8(6) 2_565 .
C41 C42A H42B 108.8(4) . .
C42A C42A H42B 108.8(6) 2_565 .
H42A C42A H42B 107.7 . .
C41 C42B C42B 119.1(6) . 2_565
C41 C42B H42C 107.5(3) . .
C42B C42B H42C 107.5(4) 2_565 .
C41 C42B H42D 107.5(3) . .
C42B C42B H42D 107.5(4) 2_565 .
H42C C42B H42D 107.0 . .

loop_
_geom_bond_atom_site_label_1
_geom_bond_atom_site_label_2
_geom_bond_distance
_geom_bond_site_symmetry_2
Ca N3 2.3134(14) .
Ca N1 2.3521(13) .
Ca O 2.3591(14) .
Ca N2 2.3698(14) .
Ca C1 3.176(2) .
Ca C3 3.204(2) .
Si1 N3 1.696(2) .
Si1 C36 1.880(2) .
Si1 C35 1.881(2) .
Si1 C34 1.886(2) .
Si2 N3 1.689(2) .
Si2 C37 1.881(3) .
Si2 C38 1.889(3) .
Si2 C39 1.890(3) .
O C30 1.444(3) .
O C33 1.454(3) .
N1 C1 1.329(2) .
N1 C6 1.436(2) .
N2 C3 1.327(2) .
N2 C18 1.435(2) .
C1 C2 1.412(2) .
C1 C4 1.521(2) .
C2 C3 1.413(2) .
C2 H2 0.95 .
C3 C5 1.517(2) .
C4 H4A 0.98 .
C4 H4B 0.98 .
C4 H4C 0.98 .
C5 H5A 0.98 .
C5 H5B 0.98 .
C5 H5C 0.98 .
C6 C11 1.411(3) .
C6 C7 1.413(3) .
C7 C8 1.399(3) .
C7 C12 1.519(3) .
C8 C9 1.368(4) .
C8 H8 0.95 .
C9 C10 1.369(3) .
C9 H9 0.95 .
C10 C11 1.395(3) .
C10 H10 0.95 .
C11 C15 1.513(3) .
C12 C14 1.522(4) .
C12 C13 1.528(4) .
C12 H12 1.00 .
C13 H13A 0.98 .
C13 H13B 0.98 .
C13 H13C 0.98 .
C14 H14A 0.98 .
C14 H14B 0.98 .
C14 H14C 0.98 .
C15 C17 1.520(3) .
C15 C16 1.540(3) .
C15 H15 1.00 .
C16 H16A 0.98 .
C16 H16B 0.98 .
C16 H16C 0.98 .
C17 H17A 0.98 .
C17 H17B 0.98 .
C17 H17C 0.98 .
C18 C19 1.407(2) .
C18 C23 1.416(2) .
C19 C20 1.394(3) .
C19 C24 1.523(3) .
C20 C21 1.377(3) .
C20 H20 0.95 .
C21 C22 1.381(3) .
C21 H21 0.95 .
C22 C23 1.393(3) .
C22 H22 0.95 .
C23 C27 1.518(3) .
C24 C25 1.517(3) .
C24 C26 1.532(3) .
C24 H24 1.00 .
C25 H25A 0.98 .
C25 H25B 0.98 .
C25 H25C 0.98 .
C26 H26A 0.98 .
C26 H26B 0.98 .
C26 H26C 0.98 .
C27 C28 1.529(3) .
C27 C29 1.534(3) .
C27 H27 1.00 .
C28 H28A 0.98 .
C28 H28B 0.98 .
C28 H28C 0.98 .
C29 H29A 0.98 .
C29 H29B 0.98 .
C29 H29C 0.98 .
C30 C31 1.494(4) .
C30 H30A 0.99 .
C30 H30B 0.99 .
C31 C32A 1.424(6) .
C31 C32B 1.580(9) .
C31 H31A 0.99 .
C31 H31B 0.99 .
C31 H31C 0.99 .
C31 H31D 0.99 .
C32A C33 1.513(6) .
C32A H32A 0.99 .
C32A H32B 0.99 .
C32B C33 1.456(6) .
C32B H32C 0.99 .
C32B H32D 0.99 .
C33 H33A 0.99 .
C33 H33B 0.99 .
C33 H33C 0.99 .
C33 H33D 0.99 .
C34 H34A 0.98 .
C34 H34B 0.98 .
C34 H34C 0.98 .
C35 H35A 0.98 .
C35 H35B 0.98 .
C35 H35C 0.98 .
C36 H36A 0.98 .
C36 H36B 0.98 .
C36 H36C 0.98 .
C37 H37A 0.98 .
C37 H37B 0.98 .
C37 H37C 0.98 .
C38 H38A 0.98 .
C38 H38B 0.98 .
C38 H38C 0.98 .
C39 H39A 0.98 .
C39 H39B 0.98 .
C39 H39C 0.98 .
C40A C41 1.468(8) .
C40A H40A 0.98 .
C40A H40B 0.98 .
C40A H40C 0.98 .
C40B C41 1.429(8) .
C40B H40D 0.98 .
C40B H40E 0.98 .
C40B H40F 0.98 .
C41 C42B 1.481(7) .
C41 C42A 1.502(9) .
C41 H41A 0.99 .
C41 H41B 0.99 .
C41 H41C 0.99 .
C41 H41D 0.99 .
C42A C42A 1.58(2) 2_565
C42A H42A 0.99 .
C42A H42B 0.99 .
C42B C42B 1.505(12) 2_565
C42B H42C 0.99 .
C42B H42D 0.99 .

loop_
_geom_torsion_atom_site_label_1
_geom_torsion_atom_site_label_2
_geom_torsion_atom_site_label_3
_geom_torsion_atom_site_label_4
_geom_torsion
_geom_torsion_site_symmetry_4
N3 Ca O C30 -114.7(2) .
N1 Ca O C30 24.9(2) .
N2 Ca O C30 105.8(2) .
C1 Ca O C30 45.3(2) .
C3 Ca O C30 97.4(2) .
N3 Ca O C33 63.7(2) .
N1 Ca O C33 -156.59(15) .
N2 Ca O C33 -75.7(2) .
C1 Ca O C33 -136.25(15) .
C3 Ca O C33 -84.1(2) .
N3 Ca N1 C1 -97.20(12) .
O Ca N1 C1 132.41(11) .
N2 Ca N1 C1 44.97(12) .
C1 Ca N1 C1 0.0 .
C3 Ca N1 C1 28.67(11) .
N3 Ca N1 C6 68.42(14) .
O Ca N1 C6 -61.97(13) .
N2 Ca N1 C6 -149.42(13) .
C1 Ca N1 C6 165.6(2) .
C3 Ca N1 C6 -165.71(13) .
N3 Ca N2 C3 88.33(13) .
N1 Ca N2 C3 -44.31(12) .
O Ca N2 C3 -158.20(12) .
C1 Ca N2 C3 -27.47(11) .
C3 Ca N2 C3 0.0 .
N3 Ca N2 C18 -77.83(13) .
N1 Ca N2 C18 149.53(12) .
O Ca N2 C18 35.63(12) .
C1 Ca N2 C18 166.37(13) .
C3 Ca N2 C18 -166.2(2) .
C37 Si2 N3 Si1 -157.52(13) .
C38 Si2 N3 Si1 -38.7(2) .
C39 Si2 N3 Si1 82.2(2) .
C37 Si2 N3 Ca 30.26(15) .
C38 Si2 N3 Ca 149.13(15) .
C39 Si2 N3 Ca -90.05(15) .
C36 Si1 N3 Si2 72.57(14) .
C35 Si1 N3 Si2 -49.33(15) .
C34 Si1 N3 Si2 -169.55(11) .
C36 Si1 N3 Ca -114.36(10) .
C35 Si1 N3 Ca 123.74(11) .
C34 Si1 N3 Ca 3.52(12) .
N1 Ca N3 Si2 -117.59(9) .
O Ca N3 Si2 16.27(11) .
N2 Ca N3 Si2 124.66(9) .
C1 Ca N3 Si2 -144.44(8) .
C3 Ca N3 Si2 154.35(8) .
N1 Ca N3 Si1 69.62(10) .
O Ca N3 Si1 -156.52(7) .
N2 Ca N3 Si1 -48.13(12) .
C1 Ca N3 Si1 42.77(10) .
C3 Ca N3 Si1 -18.44(11) .
C6 N1 C1 C2 166.2(2) .
Ca N1 C1 C2 -27.7(2) .
C6 N1 C1 C4 -13.8(2) .
Ca N1 C1 C4 152.34(13) .
C6 N1 C1 Ca -166.1(2) .
Ca N1 C1 Ca 0.0 .
N3 Ca C1 N1 98.28(12) .
N1 Ca C1 N1 0.0 .
O Ca C1 N1 -58.08(13) .
N2 Ca C1 N1 -130.21(13) .
C3 Ca C1 N1 -143.50(14) .
N3 Ca C1 C2 -104.12(10) .
N1 Ca C1 C2 157.6(2) .
O Ca C1 C2 99.52(10) .
N2 Ca C1 C2 27.39(9) .
C3 Ca C1 C2 14.10(9) .
N3 Ca C1 C4 38.6(3) .
N1 Ca C1 C4 -59.7(3) .
O Ca C1 C4 -117.7(3) .
N2 Ca C1 C4 170.1(3) .
C3 Ca C1 C4 156.8(3) .
N1 C1 C2 C3 -14.9(3) .
C4 C1 C2 C3 165.1(2) .
Ca C1 C2 C3 -32.8(2) .
C18 N2 C3 C2 -168.70(15) .
Ca N2 C3 C2 25.2(2) .
C18 N2 C3 C5 11.1(2) .
Ca N2 C3 C5 -155.01(13) .
C18 N2 C3 Ca 166.1(2) .
Ca N2 C3 Ca 0.0 .
C1 C2 C3 N2 16.3(3) .
C1 C2 C3 C5 -163.5(2) .
C1 C2 C3 Ca 32.5(2) .
N3 Ca C3 N2 -112.70(12) .
N1 Ca C3 N2 131.04(12) .
O Ca C3 N2 23.46(13) .
N2 Ca C3 N2 0.0 .
C1 Ca C3 N2 145.15(13) .
N3 Ca C3 C2 88.04(11) .
N1 Ca C3 C2 -28.22(9) .
O Ca C3 C2 -135.80(9) .
N2 Ca C3 C2 -159.3(2) .
C1 Ca C3 C2 -14.12(9) .
N3 Ca C3 C5 -57.2(3) .
N1 Ca C3 C5 -173.5(3) .
O Ca C3 C5 79.0(3) .
N2 Ca C3 C5 55.5(3) .
C1 Ca C3 C5 -159.4(3) .
C1 N1 C6 C11 96.3(2) .
Ca N1 C6 C11 -68.9(2) .
C1 N1 C6 C7 -87.3(2) .
Ca N1 C6 C7 107.5(2) .
C11 C6 C7 C8 -0.8(3) .
N1 C6 C7 C8 -177.2(2) .
C11 C6 C7 C12 -179.3(2) .
N1 C6 C7 C12 4.3(3) .
C6 C7 C8 C9 0.4(3) .
C12 C7 C8 C9 178.9(2) .
C7 C8 C9 C10 0.4(3) .
C8 C9 C10 C11 -0.9(3) .
C9 C10 C11 C6 0.5(3) .
C9 C10 C11 C15 -178.7(2) .
C7 C6 C11 C10 0.3(3) .
N1 C6 C11 C10 176.7(2) .
C7 C6 C11 C15 179.5(2) .
N1 C6 C11 C15 -4.1(3) .
C8 C7 C12 C14 -77.7(3) .
C6 C7 C12 C14 100.8(2) .
C8 C7 C12 C13 45.6(3) .
C6 C7 C12 C13 -135.9(2) .
C10 C11 C15 C17 -55.5(2) .
C6 C11 C15 C17 125.3(2) .
C10 C11 C15 C16 66.5(2) .
C6 C11 C15 C16 -112.6(2) .
C3 N2 C18 C19 -87.7(2) .
Ca N2 C18 C19 78.0(2) .
C3 N2 C18 C23 98.9(2) .
Ca N2 C18 C23 -95.4(2) .
C23 C18 C19 C20 2.4(2) .
N2 C18 C19 C20 -170.9(2) .
C23 C18 C19 C24 -178.0(2) .
N2 C18 C19 C24 8.7(2) .
C18 C19 C20 C21 -1.6(3) .
C24 C19 C20 C21 178.9(2) .
C19 C20 C21 C22 -0.6(3) .
C20 C21 C22 C23 1.8(3) .
C21 C22 C23 C18 -1.0(3) .
C21 C22 C23 C27 178.5(2) .
C19 C18 C23 C22 -1.2(2) .
N2 C18 C23 C22 172.3(2) .
C19 C18 C23 C27 179.3(2) .
N2 C18 C23 C27 -7.1(2) .
C20 C19 C24 C25 66.8(2) .
C18 C19 C24 C25 -112.8(2) .
C20 C19 C24 C26 -57.4(2) .
C18 C19 C24 C26 123.0(2) .
C22 C23 C27 C28 102.2(2) .
C18 C23 C27 C28 -78.3(2) .
C22 C23 C27 C29 -21.8(3) .
C18 C23 C27 C29 157.6(2) .
C33 O C30 C31 -9.8(3) .
Ca O C30 C31 168.8(2) .
O C30 C31 C32A 28.7(6) .
O C30 C31 C32B -6.3(6) .
C30 C31 C32A C33 -36.3(7) .
C32B C31 C32A C33 65.5(6) .
C32A C31 C32B C33 -67.7(6) .
C30 C31 C32B C33 19.6(8) .
C30 O C33 C32B 23.9(6) .
Ca O C33 C32B -154.8(6) .
C30 O C33 C32A -11.8(5) .
Ca O C33 C32A 169.4(4) .
C31 C32B C33 O -26.0(8) .
C31 C32B C33 C32A 58.5(7) .
C31 C32A C33 O 30.7(7) .
C31 C32A C33 C32B -75.1(7) .
C40B C41 C42A C42A 162.8(9) 2_565
C40A C41 C42A C42A 170.9(7) 2_565
C42B C41 C42A C42A 17.7(6) 2_565
C40B C41 C42B C42B -58.8(8) 2_565
C40A C41 C42B C42B -69.0(11) 2_565
C42A C41 C42B C42B -19.5(6) 2_565
